data_7044880
loop_
_publ_author_name
'Ghosh, Kousik'
'Harms, Klaus'
'Bauz\'a, Antonio'
'Frontera, Antonio'
'Chattopadhyay, Shouvik'

_publ_section_title
;
 Heteronuclear cobalt(iii)/sodium complexes with salen type compartmental
 Schiff base ligands: methylene spacer regulated variation in nuclearity.
;
_journal_issue 2
_journal_name_full 'Dalton transactions (Cambridge, England : 2003)'
_journal_page_first 331
_journal_page_last 347
_journal_paper_doi 10.1039/c7dt03929h
_journal_volume 47
_journal_year 2018
_chemical_formula_moiety 'C48 H54 Co2 N6 Na2 O12 S2'
_chemical_formula_sum 'C48 H54 Co2 N6 Na2 O12 S2'
_chemical_formula_weight 1134.93
_chemical_name_common S140
_space_group_crystal_system monoclinic
_space_group_IT_number 14
_space_group_name_Hall '-P 2ybc'
_space_group_name_H-M_alt 'P 1 21/c 1'
_symmetry_space_group_name_Hall '-P 2ybc'
_symmetry_space_group_name_H-M 'P 1 21/c 1'
_atom_sites_solution_hydrogens geom
_atom_sites_solution_primary direct
_atom_sites_solution_secondary difmap
_audit_creation_method SHELXL-2017/1
_audit_update_record
;
2017-08-30 deposited with the CCDC.
2017-11-27 downloaded from the CCDC.
;
_cell_angle_alpha 90
_cell_angle_beta 112.101(2)
_cell_angle_gamma 90
_cell_formula_units_Z 2
_cell_length_a 13.5731(7)
_cell_length_b 14.5632(7)
_cell_length_c 13.5620(7)
_cell_measurement_reflns_used 9708
_cell_measurement_temperature 100(2)
_cell_measurement_theta_max 33.7804
_cell_measurement_theta_min 2.2870
_cell_volume 2483.8(2)
_computing_cell_refinement 'SAINT V8.35A (Bruker AXS Inc., 2015)'
_computing_data_collection 'APEX3 (Bruker AXS Inc., 2015)'
_computing_data_reduction 'SAINT V8.35A (Bruker AXS Inc., 2015)'
_computing_molecular_graphics 'DIAMOND (Crystal Impact)'
_computing_structure_refinement 'SHELXL-2017/1 (Sheldrick, 2017)'
_computing_structure_solution 'XT V2014/1 (Bruker AXS Inc., 2014)'
_diffrn_ambient_temperature 100(2)
_diffrn_detector_area_resol_mean 7.9
_diffrn_measured_fraction_theta_full 0.999
_diffrn_measured_fraction_theta_max 0.998
_diffrn_measurement_device_type 'Bruker D8 QUEST area detector'
_diffrn_measurement_method '\w and \f scans'
_diffrn_radiation_type MoK\a
_diffrn_radiation_wavelength 0.71073
_diffrn_reflns_av_R_equivalents 0.0331
_diffrn_reflns_av_unetI/netI 0.0241
_diffrn_reflns_Laue_measured_fraction_full 0.999
_diffrn_reflns_Laue_measured_fraction_max 0.998
_diffrn_reflns_limit_h_max 21
_diffrn_reflns_limit_h_min -21
_diffrn_reflns_limit_k_max 22
_diffrn_reflns_limit_k_min -22
_diffrn_reflns_limit_l_max 21
_diffrn_reflns_limit_l_min -21
_diffrn_reflns_number 63436
_diffrn_reflns_point_group_measured_fraction_full 0.999
_diffrn_reflns_point_group_measured_fraction_max 0.998
_diffrn_reflns_theta_full 25.242
_diffrn_reflns_theta_max 33.806
_diffrn_reflns_theta_min 2.141
_diffrn_source 'microfocus sealed X-ray tube'
_exptl_absorpt_coefficient_mu 0.838
_exptl_absorpt_correction_T_max 0.7467
_exptl_absorpt_correction_T_min 0.7012
_exptl_absorpt_correction_type multi-scan
_exptl_absorpt_process_details 'SADABS 2014/5'
_exptl_crystal_colour 'dark red'
_exptl_crystal_density_diffrn 1.518
_exptl_crystal_density_method 'not measured'
_exptl_crystal_description block
_exptl_crystal_F_000 1176
_exptl_crystal_size_max 0.31
_exptl_crystal_size_mid 0.13
_exptl_crystal_size_min 0.11
_refine_diff_density_max 2.403
_refine_diff_density_min -0.938
_refine_diff_density_rms 0.082
_refine_ls_extinction_method none
_refine_ls_goodness_of_fit_ref 1.035
_refine_ls_hydrogen_treatment constr
_refine_ls_matrix_type full
_refine_ls_number_parameters 330
_refine_ls_number_reflns 9966
_refine_ls_number_restraints 0
_refine_ls_restrained_S_all 1.035
_refine_ls_R_factor_all 0.0442
_refine_ls_R_factor_gt 0.0360
_refine_ls_shift/su_max 0.001
_refine_ls_shift/su_mean 0.000
_refine_ls_structure_factor_coef Fsqd
_refine_ls_weighting_details 'w=1/[\s^2^(Fo^2^)+(0.0385P)^2^+2.6913P] where P=(Fo^2^+2Fc^2^)/3'
_refine_ls_weighting_scheme calc
_refine_ls_wR_factor_gt 0.0892
_refine_ls_wR_factor_ref 0.0931
_reflns_Friedel_coverage 0.000
_reflns_number_gt 8652
_reflns_number_total 9966
_reflns_threshold_expression 'I > 2\s(I)'
_cod_data_source_file c7dt03929h2.cif
_cod_data_source_block S140_0m
_cod_depositor_comments 'Adding full bibliography for 7044878--7044880.cif.'
_cod_database_code 7044880
_shelx_shelxl_version_number 2017/1
_shelx_space_group_comment
; 
The symmetry employed for this shelxl refinement is uniquely defined 
by the following loop, which should always be used as a source of 
symmetry information in preference to the above space-group names. 
They are only intended as comments. 
;
_shelx_estimated_absorpt_t_min 0.781
_shelx_estimated_absorpt_t_max 0.913

loop_
_space_group_symop_operation_xyz
'x, y, z'
'-x, y+1/2, -z+1/2'
'-x, -y, -z'
'x, -y-1/2, z-1/2'

loop_
_atom_site_label
_atom_site_type_symbol
_atom_site_fract_x
_atom_site_fract_y
_atom_site_fract_z
_atom_site_U_iso_or_equiv
_atom_site_adp_type
_atom_site_occupancy
_atom_site_site_symmetry_order
_atom_site_calc_flag
_atom_site_refinement_flags_posn
_atom_site_refinement_flags_adp
Co1 Co 0.24162(2) 0.31930(2) 0.49349(2) 0.00751(4) Uani 1 1 d . .
Na1 Na 0.46342(5) 0.38848(4) 0.45392(5) 0.01661(11) Uani 1 1 d . .
C1 C 0.44713(10) 0.31008(8) 0.66090(9) 0.00981(19) Uani 1 1 d . .
O1 O 0.39079(7) 0.29996(6) 0.55909(7) 0.01044(15) Uani 1 1 d . .
O2 O 0.59552(8) 0.31441(7) 0.61156(8) 0.01479(18) Uani 1 1 d . .
C2 C 0.56010(10) 0.31548(8) 0.69412(10) 0.0111(2) Uani 1 1 d . .
C3 C 0.62461(11) 0.32131(9) 0.80045(10) 0.0138(2) Uani 1 1 d . .
H3 H 0.699625 0.323697 0.820893 0.017 Uiso 1 1 calc R U
C4 C 0.58004(11) 0.32374(10) 0.87898(10) 0.0160(2) Uani 1 1 d . .
H4 H 0.624723 0.328628 0.952038 0.019 Uiso 1 1 calc R U
C5 C 0.47161(11) 0.31901(9) 0.84925(10) 0.0148(2) Uani 1 1 d . .
H5 H 0.441425 0.320442 0.902080 0.018 Uiso 1 1 calc R U
C6 C 0.40448(10) 0.31200(9) 0.74050(9) 0.0114(2) Uani 1 1 d . .
C7 C 0.29400(10) 0.29221(9) 0.71493(10) 0.0114(2) Uani 1 1 d . .
H7 H 0.272584 0.284086 0.773469 0.014 Uiso 1 1 calc R U
N8 N 0.22039(8) 0.28420(7) 0.62129(8) 0.00978(17) Uani 1 1 d . .
C9 C 0.11983(10) 0.24451(9) 0.61817(10) 0.0118(2) Uani 1 1 d . .
H9A H 0.122310 0.240220 0.691918 0.014 Uiso 1 1 calc R U
H9B H 0.113747 0.181263 0.589718 0.014 Uiso 1 1 calc R U
C10 C 0.02062(10) 0.29781(8) 0.55158(10) 0.0111(2) Uani 1 1 d . .
C11 C 0.00749(10) 0.29433(9) 0.43488(10) 0.0122(2) Uani 1 1 d . .
H11A H 0.006749 0.229282 0.413406 0.015 Uiso 1 1 calc R U
H11B H -0.062185 0.321418 0.391102 0.015 Uiso 1 1 calc R U
N12 N 0.09139(8) 0.34301(7) 0.41177(8) 0.00980(17) Uani 1 1 d . .
C13 C 0.05917(10) 0.39871(9) 0.33166(10) 0.0110(2) Uani 1 1 d . .
H13 H -0.014317 0.413797 0.304650 0.013 Uiso 1 1 calc R U
C14 C 0.12189(10) 0.44040(8) 0.27883(9) 0.0108(2) Uani 1 1 d . .
O15 O 0.28010(7) 0.35562(6) 0.37858(7) 0.00982(15) Uani 1 1 d . .
C15 C 0.22747(10) 0.41241(8) 0.30220(9) 0.00935(19) Uani 1 1 d . .
O16 O 0.38084(7) 0.41192(7) 0.26129(7) 0.01254(16) Uani 1 1 d . .
C16 C 0.27844(10) 0.44254(8) 0.23284(9) 0.0105(2) Uani 1 1 d . .
C17 C 0.22434(11) 0.49456(9) 0.14396(10) 0.0129(2) Uani 1 1 d . .
H17 H 0.258448 0.512067 0.097192 0.015 Uiso 1 1 calc R U
C18 C 0.11851(11) 0.52190(9) 0.12222(10) 0.0151(2) Uani 1 1 d . .
H18 H 0.081909 0.558529 0.061447 0.018 Uiso 1 1 calc R U
C19 C 0.06839(11) 0.49576(9) 0.18852(10) 0.0139(2) Uani 1 1 d . .
H19 H -0.002648 0.514858 0.173877 0.017 Uiso 1 1 calc R U
C20 C 0.70784(11) 0.31537(12) 0.63947(12) 0.0204(3) Uani 1 1 d . .
H20A H 0.739390 0.261330 0.682938 0.031 Uiso 1 1 calc R U
H20B H 0.737789 0.371189 0.680035 0.031 Uiso 1 1 calc R U
H20C H 0.723531 0.314258 0.574606 0.031 Uiso 1 1 calc R U
C21 C 0.02510(11) 0.39683(9) 0.59095(11) 0.0147(2) Uani 1 1 d . .
H21A H 0.034353 0.396655 0.666183 0.022 Uiso 1 1 calc R U
H21B H -0.041273 0.428430 0.549149 0.022 Uiso 1 1 calc R U
H21C H 0.085081 0.428797 0.582716 0.022 Uiso 1 1 calc R U
C22 C -0.07384(11) 0.24707(10) 0.56276(11) 0.0163(2) Uani 1 1 d . .
H22A H -0.070596 0.253379 0.635862 0.024 Uiso 1 1 calc R U
H22B H -0.070678 0.181891 0.546213 0.024 Uiso 1 1 calc R U
H22C H -0.140500 0.273558 0.513346 0.024 Uiso 1 1 calc R U
C23 C 0.42913(11) 0.42412(10) 0.18453(11) 0.0156(2) Uani 1 1 d . .
H23A H 0.381459 0.400431 0.115383 0.023 Uiso 1 1 calc R U
H23B H 0.496696 0.390654 0.207721 0.023 Uiso 1 1 calc R U
H23C H 0.442218 0.489597 0.178040 0.023 Uiso 1 1 calc R U
C1Z C 0.22633(10) 0.12002(9) 0.41455(9) 0.0112(2) Uani 1 1 d . .
S1Z S 0.23342(3) 0.01615(2) 0.37273(3) 0.01779(7) Uani 1 1 d . .
N1Z N 0.22258(9) 0.19471(8) 0.44408(9) 0.01203(18) Uani 1 1 d . .
C1AC C 0.32144(11) 0.50421(9) 0.56311(10) 0.0143(2) Uani 1 1 d . .
O1AC O 0.25108(8) 0.44146(6) 0.54428(7) 0.01195(16) Uani 1 1 d . .
C2AC C 0.30163(12) 0.58394(12) 0.62670(12) 0.0215(3) Uani 1 1 d . .
H2AA H 0.342558 0.637620 0.620699 0.032 Uiso 1 1 calc R U
H2AB H 0.323921 0.566174 0.701657 0.032 Uiso 1 1 calc R U
H2AC H 0.225711 0.599118 0.598498 0.032 Uiso 1 1 calc R U
O2AC O 0.39982(8) 0.50509(7) 0.53661(9) 0.01816(19) Uani 1 1 d . .

loop_
_atom_site_aniso_label
_atom_site_aniso_U_11
_atom_site_aniso_U_22
_atom_site_aniso_U_33
_atom_site_aniso_U_23
_atom_site_aniso_U_13
_atom_site_aniso_U_12
Co1 0.00836(7) 0.00800(7) 0.00712(7) 0.00012(5) 0.00398(5) -0.00028(5)
Na1 0.0132(2) 0.0233(3) 0.0135(2) 0.0023(2) 0.0052(2) -0.0023(2)
C1 0.0117(5) 0.0087(5) 0.0088(4) 0.0009(3) 0.0037(4) -0.0001(4)
O1 0.0096(4) 0.0143(4) 0.0074(3) 0.0006(3) 0.0032(3) 0.0005(3)
O2 0.0096(4) 0.0236(5) 0.0121(4) -0.0001(3) 0.0051(3) 0.0003(3)
C2 0.0116(5) 0.0113(5) 0.0102(5) 0.0010(4) 0.0040(4) -0.0001(4)
C3 0.0126(5) 0.0145(5) 0.0117(5) 0.0016(4) 0.0016(4) -0.0013(4)
C4 0.0182(6) 0.0174(6) 0.0099(5) 0.0007(4) 0.0025(4) -0.0034(5)
C5 0.0191(6) 0.0168(6) 0.0087(5) 0.0000(4) 0.0054(4) -0.0027(4)
C6 0.0139(5) 0.0120(5) 0.0089(4) 0.0002(4) 0.0049(4) -0.0017(4)
C7 0.0149(5) 0.0113(5) 0.0102(5) 0.0009(4) 0.0072(4) 0.0003(4)
N8 0.0114(4) 0.0095(4) 0.0106(4) 0.0012(3) 0.0065(3) 0.0004(3)
C9 0.0116(5) 0.0111(5) 0.0155(5) 0.0026(4) 0.0082(4) 0.0001(4)
C10 0.0112(5) 0.0105(5) 0.0140(5) 0.0002(4) 0.0074(4) 0.0010(4)
C11 0.0103(5) 0.0144(5) 0.0133(5) -0.0013(4) 0.0062(4) -0.0025(4)
N12 0.0098(4) 0.0107(4) 0.0100(4) -0.0013(3) 0.0050(3) -0.0007(3)
C13 0.0106(5) 0.0119(5) 0.0105(5) -0.0013(4) 0.0041(4) 0.0009(4)
C14 0.0118(5) 0.0110(5) 0.0094(4) 0.0002(4) 0.0035(4) 0.0006(4)
O15 0.0106(4) 0.0119(4) 0.0078(3) 0.0019(3) 0.0044(3) 0.0007(3)
C15 0.0113(5) 0.0092(5) 0.0073(4) -0.0005(3) 0.0033(4) -0.0013(4)
O16 0.0113(4) 0.0176(4) 0.0101(4) 0.0020(3) 0.0056(3) -0.0003(3)
C16 0.0117(5) 0.0112(5) 0.0085(4) -0.0002(4) 0.0037(4) -0.0018(4)
C17 0.0164(5) 0.0127(5) 0.0093(5) 0.0014(4) 0.0044(4) -0.0024(4)
C18 0.0170(6) 0.0146(5) 0.0114(5) 0.0044(4) 0.0028(4) 0.0008(4)
C19 0.0144(5) 0.0136(5) 0.0124(5) 0.0021(4) 0.0035(4) 0.0026(4)
C20 0.0104(5) 0.0313(8) 0.0200(6) -0.0027(5) 0.0065(5) 0.0003(5)
C21 0.0177(6) 0.0120(5) 0.0166(5) -0.0009(4) 0.0089(5) 0.0023(4)
C22 0.0142(6) 0.0177(6) 0.0210(6) 0.0009(5) 0.0112(5) -0.0009(4)
C23 0.0166(6) 0.0192(6) 0.0148(5) 0.0024(4) 0.0101(5) -0.0010(5)
C1Z 0.0112(5) 0.0132(5) 0.0094(4) 0.0000(4) 0.0043(4) -0.0004(4)
S1Z 0.02415(17) 0.01268(14) 0.01712(14) -0.00459(11) 0.00845(12) 0.00077(12)
N1Z 0.0132(5) 0.0117(4) 0.0126(4) -0.0003(3) 0.0064(4) -0.0007(3)
C1AC 0.0161(6) 0.0128(5) 0.0119(5) 0.0004(4) 0.0028(4) -0.0013(4)
O1AC 0.0135(4) 0.0104(4) 0.0121(4) -0.0005(3) 0.0050(3) -0.0022(3)
C2AC 0.0156(6) 0.0288(7) 0.0189(6) -0.0059(5) 0.0051(5) -0.0001(5)
O2AC 0.0171(5) 0.0185(5) 0.0210(5) -0.0005(4) 0.0096(4) -0.0027(4)

loop_
_atom_type_symbol
_atom_type_description
_atom_type_scat_dispersion_real
_atom_type_scat_dispersion_imag
_atom_type_scat_source
C C 0.0033 0.0016 'International Tables Vol C Tables 4.2.6.8 and 6.1.1.4'
H H 0.0000 0.0000 'International Tables Vol C Tables 4.2.6.8 and 6.1.1.4'
N N 0.0061 0.0033 'International Tables Vol C Tables 4.2.6.8 and 6.1.1.4'
O O 0.0106 0.0060 'International Tables Vol C Tables 4.2.6.8 and 6.1.1.4'
Na Na 0.0362 0.0249 'International Tables Vol C Tables 4.2.6.8 and 6.1.1.4'
Co Co 0.3494 0.9721 'International Tables Vol C Tables 4.2.6.8 and 6.1.1.4'
S S 0.1246 0.1234 'International Tables Vol C Tables 4.2.6.8 and 6.1.1.4'

loop_
_geom_angle_atom_site_label_1
_geom_angle_atom_site_label_2
_geom_angle_atom_site_label_3
_geom_angle
_geom_angle_site_symmetry_1
_geom_angle_site_symmetry_3
O1AC Co1 O15 92.00(4) . .
O1AC Co1 O1 93.12(4) . .
O15 Co1 O1 81.48(4) . .
O1AC Co1 N1Z 175.77(5) . .
O15 Co1 N1Z 91.11(4) . .
O1 Co1 N1Z 90.18(4) . .
O1AC Co1 N8 86.26(4) . .
O15 Co1 N8 173.05(4) . .
O1 Co1 N8 91.90(4) . .
N1Z Co1 N8 90.99(5) . .
O1AC Co1 N12 87.34(4) . .
O15 Co1 N12 92.06(4) . .
O1 Co1 N12 173.53(4) . .
N1Z Co1 N12 89.68(5) . .
N8 Co1 N12 94.58(4) . .
O1AC Co1 Na1 80.58(3) . .
O15 Co1 Na1 41.76(3) . .
O1 Co1 Na1 42.96(3) . .
N1Z Co1 Na1 103.64(4) . .
N8 Co1 Na1 131.29(3) . .
N12 Co1 Na1 130.97(3) . .
O15 Na1 O2AC 80.65(4) . .
O15 Na1 O2AC 146.01(4) . 3_666
O2AC Na1 O2AC 85.61(4) . 3_666
O15 Na1 O1 62.90(3) . .
O2AC Na1 O1 78.40(4) . .
O2AC Na1 O1 143.62(4) 3_666 .
O15 Na1 O16 65.22(3) . .
O2AC Na1 O16 107.64(4) . .
O2AC Na1 O16 90.08(4) 3_666 .
O1 Na1 O16 125.82(4) . .
O15 Na1 O2 126.35(4) . .
O2AC Na1 O2 100.31(4) . .
O2AC Na1 O2 86.57(4) 3_666 .
O1 Na1 O2 64.86(3) . .
O16 Na1 O2 151.51(4) . .
O15 Na1 C15 22.83(3) . .
O2AC Na1 C15 76.39(4) . .
O2AC Na1 C15 123.39(4) 3_666 .
O1 Na1 C15 84.38(3) . .
O16 Na1 C15 48.22(3) . .
O2 Na1 C15 148.92(4) . .
O15 Na1 C1 83.97(3) . .
O2AC Na1 C1 70.98(4) . .
O2AC Na1 C1 120.51(4) 3_666 .
O1 Na1 C1 23.13(3) . .
O16 Na1 C1 148.61(4) . .
O2 Na1 C1 48.11(3) . .
C15 Na1 C1 103.48(4) . .
O15 Na1 Co1 32.41(2) . .
O2AC Na1 Co1 68.67(3) . .
O2AC Na1 Co1 154.28(4) 3_666 .
O1 Na1 Co1 32.78(2) . .
O16 Na1 Co1 97.62(3) . .
O2 Na1 Co1 97.57(3) . .
C15 Na1 Co1 52.05(2) . .
C1 Na1 Co1 51.85(2) . .
O15 Na1 Na1 117.16(4) . 3_666
O2AC Na1 Na1 42.97(3) . 3_666
O2AC Na1 Na1 42.64(3) 3_666 3_666
O1 Na1 Na1 114.44(4) . 3_666
O16 Na1 Na1 101.94(4) . 3_666
O2 Na1 Na1 94.63(3) . 3_666
C15 Na1 Na1 102.50(3) . 3_666
C1 Na1 Na1 97.22(3) . 3_666
Co1 Na1 Na1 111.64(3) . 3_666
O1 C1 C6 124.48(11) . .
O1 C1 C2 118.03(11) . .
C6 C1 C2 117.43(11) . .
O1 C1 Na1 45.81(6) . .
C6 C1 Na1 151.07(9) . .
C2 C1 Na1 80.34(7) . .
C1 O1 Co1 124.94(8) . .
C1 O1 Na1 111.06(8) . .
Co1 O1 Na1 104.26(4) . .
C2 O2 C20 116.77(10) . .
C2 O2 Na1 109.79(8) . .
C20 O2 Na1 125.63(9) . .
O2 C2 C3 124.97(12) . .
O2 C2 C1 113.91(10) . .
C3 C2 C1 121.12(12) . .
C2 C3 C4 120.49(12) . .
C2 C3 H3 119.8 . .
C4 C3 H3 119.8 . .
C5 C4 C3 119.61(12) . .
C5 C4 H4 120.2 . .
C3 C4 H4 120.2 . .
C4 C5 C6 120.52(12) . .
C4 C5 H5 119.7 . .
C6 C5 H5 119.7 . .
C1 C6 C5 120.82(12) . .
C1 C6 C7 120.38(11) . .
C5 C6 C7 118.06(11) . .
N8 C7 C6 127.35(11) . .
N8 C7 H7 116.3 . .
C6 C7 H7 116.3 . .
C7 N8 C9 115.51(10) . .
C7 N8 Co1 122.49(9) . .
C9 N8 Co1 121.99(8) . .
N8 C9 C10 114.94(10) . .
N8 C9 H9A 108.5 . .
C10 C9 H9A 108.5 . .
N8 C9 H9B 108.5 . .
C10 C9 H9B 108.5 . .
H9A C9 H9B 107.5 . .
C9 C10 C11 109.30(10) . .
C9 C10 C21 111.31(11) . .
C11 C10 C21 111.53(10) . .
C9 C10 C22 106.32(10) . .
C11 C10 C22 108.08(10) . .
C21 C10 C22 110.11(11) . .
N12 C11 C10 114.03(10) . .
N12 C11 H11A 108.7 . .
C10 C11 H11A 108.7 . .
N12 C11 H11B 108.7 . .
C10 C11 H11B 108.7 . .
H11A C11 H11B 107.6 . .
C13 N12 C11 115.91(11) . .
C13 N12 Co1 122.63(9) . .
C11 N12 Co1 121.39(8) . .
N12 C13 C14 127.40(12) . .
N12 C13 H13 116.3 . .
C14 C13 H13 116.3 . .
C15 C14 C19 120.46(11) . .
C15 C14 C13 120.64(11) . .
C19 C14 C13 117.66(11) . .
C15 O15 Co1 126.17(8) . .
C15 O15 Na1 112.83(8) . .
Co1 O15 Na1 105.83(4) . .
O15 C15 C14 124.63(11) . .
O15 C15 C16 117.36(11) . .
C14 C15 C16 117.83(11) . .
O15 C15 Na1 44.34(6) . .
C14 C15 Na1 152.96(8) . .
C16 C15 Na1 80.61(7) . .
C16 O16 C23 116.59(10) . .
C16 O16 Na1 110.77(7) . .
C23 O16 Na1 129.85(8) . .
O16 C16 C17 125.13(11) . .
O16 C16 C15 113.93(10) . .
C17 C16 C15 120.89(12) . .
C16 C17 C18 120.22(12) . .
C16 C17 H17 119.9 . .
C18 C17 H17 119.9 . .
C19 C18 C17 120.16(12) . .
C19 C18 H18 119.9 . .
C17 C18 H18 119.9 . .
C18 C19 C14 120.39(12) . .
C18 C19 H19 119.8 . .
C14 C19 H19 119.8 . .
O2 C20 H20A 109.5 . .
O2 C20 H20B 109.5 . .
H20A C20 H20B 109.5 . .
O2 C20 H20C 109.5 . .
H20A C20 H20C 109.5 . .
H20B C20 H20C 109.5 . .
C10 C21 H21A 109.5 . .
C10 C21 H21B 109.5 . .
H21A C21 H21B 109.5 . .
C10 C21 H21C 109.5 . .
H21A C21 H21C 109.5 . .
H21B C21 H21C 109.5 . .
C10 C22 H22A 109.5 . .
C10 C22 H22B 109.5 . .
H22A C22 H22B 109.5 . .
C10 C22 H22C 109.5 . .
H22A C22 H22C 109.5 . .
H22B C22 H22C 109.5 . .
O16 C23 H23A 109.5 . .
O16 C23 H23B 109.5 . .
H23A C23 H23B 109.5 . .
O16 C23 H23C 109.5 . .
H23A C23 H23C 109.5 . .
H23B C23 H23C 109.5 . .
N1Z C1Z S1Z 178.95(12) . .
C1Z N1Z Co1 169.86(11) . .
O2AC C1AC O1AC 127.32(13) . .
O2AC C1AC C2AC 120.39(12) . .
O1AC C1AC C2AC 112.29(12) . .
C1AC O1AC Co1 133.50(9) . .
C1AC C2AC H2AA 109.5 . .
C1AC C2AC H2AB 109.5 . .
H2AA C2AC H2AB 109.5 . .
C1AC C2AC H2AC 109.5 . .
H2AA C2AC H2AC 109.5 . .
H2AB C2AC H2AC 109.5 . .
C1AC O2AC Na1 129.23(9) . .
C1AC O2AC Na1 136.38(9) . 3_666
Na1 O2AC Na1 94.39(4) . 3_666

loop_
_geom_bond_atom_site_label_1
_geom_bond_atom_site_label_2
_geom_bond_distance
_geom_bond_site_symmetry_2
Co1 O1AC 1.8947(9) .
Co1 O15 1.8957(9) .
Co1 O1 1.9013(9) .
Co1 N1Z 1.9176(11) .
Co1 N8 1.9298(10) .
Co1 N12 1.9507(11) .
Co1 Na1 3.4032(6) .
Na1 O15 2.3561(11) .
Na1 O2AC 2.3696(13) .
Na1 O2AC 2.3844(12) 3_666
Na1 O1 2.3929(11) .
Na1 O16 2.4484(11) .
Na1 O2 2.4627(11) .
Na1 C15 3.1069(13) .
Na1 C1 3.1144(13) .
Na1 Na1 3.4879(13) 3_666
C1 O1 1.3109(14) .
C1 C6 1.4041(17) .
C1 C2 1.4284(17) .
O2 C2 1.3748(16) .
O2 C20 1.4260(17) .
C2 C3 1.3796(17) .
C3 C4 1.4092(19) .
C3 H3 0.9500 .
C4 C5 1.374(2) .
C4 H4 0.9500 .
C5 C6 1.4159(17) .
C5 H5 0.9500 .
C6 C7 1.4354(18) .
C7 N8 1.2922(16) .
C7 H7 0.9500 .
N8 C9 1.4682(16) .
C9 C10 1.5219(18) .
C9 H9A 0.9900 .
C9 H9B 0.9900 .
C10 C11 1.5254(18) .
C10 C21 1.5310(18) .
C10 C22 1.5360(18) .
C11 N12 1.4718(16) .
C11 H11A 0.9900 .
C11 H11B 0.9900 .
N12 C13 1.2931(16) .
C13 C14 1.4372(18) .
C13 H13 0.9500 .
C14 C15 1.4065(17) .
C14 C19 1.4170(17) .
O15 C15 1.3079(14) .
C15 C16 1.4302(17) .
O16 C16 1.3697(15) .
O16 C23 1.4347(16) .
C16 C17 1.3785(17) .
C17 C18 1.4107(19) .
C17 H17 0.9500 .
C18 C19 1.3699(19) .
C18 H18 0.9500 .
C19 H19 0.9500 .
C20 H20A 0.9800 .
C20 H20B 0.9800 .
C20 H20C 0.9800 .
C21 H21A 0.9800 .
C21 H21B 0.9800 .
C21 H21C 0.9800 .
C22 H22A 0.9800 .
C22 H22B 0.9800 .
C22 H22C 0.9800 .
C23 H23A 0.9800 .
C23 H23B 0.9800 .
C23 H23C 0.9800 .
C1Z N1Z 1.1668(16) .
C1Z S1Z 1.6311(13) .
C1AC O2AC 1.2445(17) .
C1AC O1AC 1.2763(16) .
C1AC C2AC 1.529(2) .
C2AC H2AA 0.9800 .
C2AC H2AB 0.9800 .
C2AC H2AC 0.9800 .

loop_
_geom_torsion_atom_site_label_1
_geom_torsion_atom_site_label_2
_geom_torsion_atom_site_label_3
_geom_torsion_atom_site_label_4
_geom_torsion
_geom_torsion_site_symmetry_4
C6 C1 O1 Co1 18.18(17) .
C2 C1 O1 Co1 -164.73(9) .
Na1 C1 O1 Co1 -126.23(11) .
C6 C1 O1 Na1 144.41(10) .
C2 C1 O1 Na1 -38.50(13) .
C20 O2 C2 C3 2.89(19) .
Na1 O2 C2 C3 -148.14(11) .
C20 O2 C2 C1 -177.21(12) .
Na1 O2 C2 C1 31.75(12) .
O1 C1 C2 O2 3.52(16) .
C6 C1 C2 O2 -179.18(11) .
Na1 C1 C2 O2 -23.40(9) .
O1 C1 C2 C3 -176.58(12) .
C6 C1 C2 C3 0.72(18) .
Na1 C1 C2 C3 156.50(12) .
O2 C2 C3 C4 178.73(12) .
C1 C2 C3 C4 -1.2(2) .
C2 C3 C4 C5 0.9(2) .
C3 C4 C5 C6 -0.2(2) .
O1 C1 C6 C5 177.08(12) .
C2 C1 C6 C5 -0.03(18) .
Na1 C1 C6 C5 -123.28(16) .
O1 C1 C6 C7 7.10(19) .
C2 C1 C6 C7 -170.01(11) .
Na1 C1 C6 C7 66.7(2) .
C4 C5 C6 C1 -0.2(2) .
C4 C5 C6 C7 169.98(13) .
C1 C6 C7 N8 -10.6(2) .
C5 C6 C7 N8 179.17(13) .
C6 C7 N8 C9 167.38(12) .
C6 C7 N8 Co1 -11.28(18) .
C7 N8 C9 C10 131.27(12) .
Co1 N8 C9 C10 -50.07(14) .
N8 C9 C10 C11 65.71(14) .
N8 C9 C10 C21 -57.92(14) .
N8 C9 C10 C22 -177.84(10) .
C9 C10 C11 N12 -66.39(14) .
C21 C10 C11 N12 57.12(14) .
C22 C10 C11 N12 178.29(11) .
C10 C11 N12 C13 -131.42(12) .
C10 C11 N12 Co1 51.55(13) .
C11 N12 C13 C14 -166.60(12) .
Co1 N12 C13 C14 10.39(18) .
N12 C13 C14 C15 9.4(2) .
N12 C13 C14 C19 176.69(12) .
O1AC Co1 O15 C15 -61.54(10) .
O1 Co1 O15 C15 -154.40(10) .
N1Z Co1 O15 C15 115.59(10) .
N12 Co1 O15 C15 25.87(10) .
Na1 Co1 O15 C15 -134.99(11) .
O1AC Co1 O15 Na1 73.44(5) .
O1 Co1 O15 Na1 -19.41(4) .
N1Z Co1 O15 Na1 -109.43(5) .
N12 Co1 O15 Na1 160.86(5) .
Co1 O15 C15 C14 -14.94(17) .
Na1 O15 C15 C14 -147.36(10) .
Co1 O15 C15 C16 170.00(8) .
Na1 O15 C15 C16 37.58(13) .
Co1 O15 C15 Na1 132.41(11) .
C19 C14 C15 O15 -174.33(12) .
C13 C14 C15 O15 -7.37(19) .
C19 C14 C15 C16 0.71(17) .
C13 C14 C15 C16 167.67(11) .
C19 C14 C15 Na1 129.64(16) .
C13 C14 C15 Na1 -63.4(2) .
C23 O16 C16 C17 -9.36(18) .
Na1 O16 C16 C17 153.62(11) .
C23 O16 C16 C15 168.08(11) .
Na1 O16 C16 C15 -28.95(12) .
O15 C15 C16 O16 -4.41(16) .
C14 C15 C16 O16 -179.81(10) .
Na1 C15 C16 O16 21.19(9) .
O15 C15 C16 C17 173.15(11) .
C14 C15 C16 C17 -2.26(18) .
Na1 C15 C16 C17 -161.25(11) .
O16 C16 C17 C18 179.67(12) .
C15 C16 C17 C18 2.40(19) .
C16 C17 C18 C19 -0.9(2) .
C17 C18 C19 C14 -0.6(2) .
C15 C14 C19 C18 0.70(19) .
C13 C14 C19 C18 -166.65(12) .
O2AC C1AC O1AC Co1 12.0(2) .
C2AC C1AC O1AC Co1 -167.25(9) .
O15 Co1 O1AC C1AC -48.94(12) .
O1 Co1 O1AC C1AC 32.63(12) .
N8 Co1 O1AC C1AC 124.33(12) .
N12 Co1 O1AC C1AC -140.91(12) .
Na1 Co1 O1AC C1AC -8.61(11) .
O1AC C1AC O2AC Na1 -5.8(2) .
C2AC C1AC O2AC Na1 173.39(10) .
O1AC C1AC O2AC Na1 174.52(10) 3_666
C2AC C1AC O2AC Na1 -6.3(2) 3_666
